data_4320614
loop_
_publ_author_name
'Zengquan Qin'
'Michael C. Jennings'
'Richard J. Puddephatt'

_publ_section_title
;
 Self-Assembly of Polymer and Sheet Structures from Palladium(II)
 Complexes by Hydrogen Bonding between Carboxamide Substituents
;
_journal_name_full 'Inorganic Chemistry'
_journal_page_first 6220
_journal_page_last 6228
_journal_paper_doi 10.1021/ic0106625
_journal_volume 40
_journal_year 2001
_chemical_formula_sum 'C38 H34 F6 O8 P2 Pd S2'
_chemical_formula_weight 965.11
_chemical_name_systematic
;
?
;
_space_group_IT_number 14
_symmetry_cell_setting monoclinic
_symmetry_space_group_name_Hall '-P 2yn'
_symmetry_space_group_name_H-M 'P 1 21/n 1'
_atom_sites_solution_hydrogens geom
_atom_sites_solution_primary direct
_atom_sites_solution_secondary difmap
_audit_creation_method SHELXL-97
_cell_angle_alpha 90.00
_cell_angle_beta 97.011(2)
_cell_angle_gamma 90.00
_cell_formula_units_Z 4
_cell_length_a 10.5132(3)
_cell_length_b 19.5022(7)
_cell_length_c 20.2079(4)
_cell_measurement_temperature 200(2)
_cell_volume 4112.3(2)
_computing_cell_refinement 'Nonius DENZO'
_computing_data_collection 'Nonius COLLECT'
_computing_data_reduction 'Nonius DENZO'
_computing_molecular_graphics 'Bruker SHELXTL'
_computing_publication_material 'Bruker SHELXTL'
_computing_structure_refinement 'SHELXL-97 (Sheldrick, 1997)'
_computing_structure_solution 'SHELXS-97 (Sheldrick, 1990)'
_diffrn_ambient_temperature 200(2)
_diffrn_measured_fraction_theta_full 0.998
_diffrn_measured_fraction_theta_max 0.998
_diffrn_measurement_device_type 'Nonius Kappa-CCD'
_diffrn_measurement_method 'phi/omega scans'
_diffrn_radiation_monochromator graphite
_diffrn_radiation_source 'fine-focus sealed tube'
_diffrn_radiation_type MoK\a
_diffrn_radiation_wavelength 0.71073
_diffrn_reflns_av_R_equivalents 0.055
_diffrn_reflns_av_sigmaI/netI 0.0655
_diffrn_reflns_limit_h_max 13
_diffrn_reflns_limit_h_min -13
_diffrn_reflns_limit_k_max 25
_diffrn_reflns_limit_k_min -23
_diffrn_reflns_limit_l_max 26
_diffrn_reflns_limit_l_min -26
_diffrn_reflns_number 37926
_diffrn_reflns_theta_full 27.47
_diffrn_reflns_theta_max 27.47
_diffrn_reflns_theta_min 2.84
_exptl_absorpt_coefficient_mu 0.707
_exptl_absorpt_correction_T_max 0.9489
_exptl_absorpt_correction_T_min 0.8715
_exptl_absorpt_correction_type integration
_exptl_crystal_colour colourless
_exptl_crystal_density_diffrn 1.559
_exptl_crystal_density_method 'not measured'
_exptl_crystal_description block
_exptl_crystal_F_000 1952
_exptl_crystal_size_max 0.20
_exptl_crystal_size_mid 0.13
_exptl_crystal_size_min 0.08
_refine_diff_density_max 0.416
_refine_diff_density_min -0.731
_refine_diff_density_rms 0.071
_refine_ls_extinction_method none
_refine_ls_goodness_of_fit_ref 0.963
_refine_ls_hydrogen_treatment mixed
_refine_ls_matrix_type full
_refine_ls_number_parameters 454
_refine_ls_number_reflns 9402
_refine_ls_number_restraints 4
_refine_ls_restrained_S_all 0.963
_refine_ls_R_factor_all 0.0669
_refine_ls_R_factor_gt 0.0359
_refine_ls_shift/su_max 0.050
_refine_ls_shift/su_mean 0.001
_refine_ls_structure_factor_coef Fsqd
_refine_ls_weighting_details 'calc w=1/[\s^2^(Fo^2^)+(0.0409P)^2^+0.0000P] where P=(Fo^2^+2Fc^2^)/3'
_refine_ls_weighting_scheme calc
_refine_ls_wR_factor_gt 0.0797
_refine_ls_wR_factor_ref 0.0866
_reflns_number_gt 6370
_reflns_number_total 9402
_reflns_threshold_expression >2sigma(I)
_cod_data_source_file ic0106625_5.cif
_cod_data_source_block complex10
_cod_depositor_comments
;
The following automatic conversions were performed:

'_symmetry_cell_setting' value 'Monoclinic' changed to 'monoclinic'
according to the built-in table from CIF Core dictionary named
'cif_core.dic' version 2.4.1 from 2010-06-29.

Automatic conversion script
Id: cif_fix_values 1646 2011-03-28 12:23:43Z adriana 
;
_cod_database_code 4320614

loop_
_symmetry_equiv_pos_as_xyz
'x, y, z'
'-x+1/2, y+1/2, -z+1/2'
'-x, -y, -z'
'x-1/2, -y-1/2, z-1/2'

loop_
_atom_site_label
_atom_site_type_symbol
_atom_site_fract_x
_atom_site_fract_y
_atom_site_fract_z
_atom_site_U_iso_or_equiv
_atom_site_adp_type
_atom_site_occupancy
_atom_site_symmetry_multiplicity
_atom_site_calc_flag
_atom_site_refinement_flags
_atom_site_disorder_assembly
_atom_site_disorder_group
Pd Pd 0.048843(17) 0.246934(10) 0.187479(8) 0.02226(6) Uani 1 1 d . . .
P1 P 0.03151(7) 0.23426(4) 0.29668(3) 0.02630(16) Uani 1 1 d . . .
P2 P -0.16165(6) 0.27302(3) 0.15828(3) 0.02307(15) Uani 1 1 d . . .
O1 O 0.06794(18) 0.25346(9) 0.08394(8) 0.0271(4) Uani 1 1 d D . .
H1A H 0.113(2) 0.2859(11) 0.0758(12) 0.033 Uiso 1 1 d D . .
H1B H 0.100(2) 0.2177(10) 0.0764(13) 0.033 Uiso 1 1 d D . .
O2 O 0.24854(18) 0.22758(11) 0.20333(9) 0.0310(4) Uani 1 1 d D . .
H2A H 0.259(3) 0.1880(9) 0.1907(12) 0.037 Uiso 1 1 d D . .
H2B H 0.292(2) 0.2548(12) 0.1844(12) 0.037 Uiso 1 1 d D . .
C11 C -0.06030(17) 0.15902(8) 0.31240(8) 0.0296(6) Uani 1 1 d G . .
C12 C -0.07244(19) 0.13944(9) 0.37747(7) 0.0448(8) Uani 1 1 d G . .
H12A H -0.0330 0.1659 0.4138 0.054 Uiso 1 1 calc R . .
C13 C -0.1422(2) 0.08115(10) 0.38940(7) 0.0634(11) Uani 1 1 d G . .
H13A H -0.1505 0.0678 0.4339 0.076 Uiso 1 1 calc R . .
C14 C -0.1999(2) 0.04243(9) 0.33625(9) 0.0598(10) Uani 1 1 d G . .
H14A H -0.2476 0.0026 0.3444 0.072 Uiso 1 1 calc R . .
C15 C -0.18776(18) 0.06201(9) 0.27118(8) 0.0422(7) Uani 1 1 d G . .
H15A H -0.2272 0.0355 0.2349 0.051 Uiso 1 1 calc R . .
C16 C -0.11796(17) 0.12030(9) 0.25926(6) 0.0322(6) Uani 1 1 d G . .
H16A H -0.1097 0.1337 0.2148 0.039 Uiso 1 1 calc R . .
C21 C 0.18538(13) 0.21676(9) 0.34532(8) 0.0300(6) Uani 1 1 d G . .
C22 C 0.24152(17) 0.26195(8) 0.39348(8) 0.0403(7) Uani 1 1 d G . .
H22A H 0.2015 0.3046 0.4004 0.048 Uiso 1 1 calc R . .
C23 C 0.35622(17) 0.24475(10) 0.43155(8) 0.0487(8) Uani 1 1 d G . .
H23A H 0.3946 0.2756 0.4645 0.058 Uiso 1 1 calc R . .
C24 C 0.41478(13) 0.18235(11) 0.42146(8) 0.0488(9) Uani 1 1 d G . .
H24A H 0.4932 0.1706 0.4475 0.059 Uiso 1 1 calc R . .
C25 C 0.35864(17) 0.13716(8) 0.37331(9) 0.0458(8) Uani 1 1 d G . .
H25A H 0.3987 0.0945 0.3664 0.055 Uiso 1 1 calc R . .
C26 C 0.24394(17) 0.15436(8) 0.33524(8) 0.0377(7) Uani 1 1 d G . .
H26A H 0.2056 0.1235 0.3023 0.045 Uiso 1 1 calc R . .
C31 C -0.02947(16) 0.31013(8) 0.33316(8) 0.0337(7) Uani 1 1 d G . .
C32 C -0.11967(17) 0.30835(9) 0.37801(8) 0.0412(8) Uani 1 1 d G . .
H32A H -0.1544 0.2657 0.3898 0.049 Uiso 1 1 calc R . .
C33 C -0.15903(16) 0.36891(13) 0.40556(8) 0.0584(10) Uani 1 1 d G . .
H33A H -0.2207 0.3677 0.4362 0.070 Uiso 1 1 calc R . .
C34 C -0.1082(2) 0.43125(10) 0.38824(10) 0.0636(11) Uani 1 1 d G . .
H34A H -0.1351 0.4726 0.4071 0.076 Uiso 1 1 calc R . .
C35 C -0.0180(2) 0.43303(8) 0.34338(10) 0.0598(10) Uani 1 1 d G . .
H35A H 0.0168 0.4756 0.3315 0.072 Uiso 1 1 calc R . .
C36 C 0.02137(16) 0.37247(10) 0.31584(8) 0.0428(8) Uani 1 1 d G . .
H36A H 0.0830 0.3737 0.2852 0.051 Uiso 1 1 calc R . .
C41 C -0.27337(13) 0.29216(8) 0.21759(7) 0.0263(6) Uani 1 1 d G . .
C42 C -0.34429(16) 0.24012(7) 0.24254(8) 0.0329(6) Uani 1 1 d G . .
H42A H -0.3318 0.1939 0.2301 0.040 Uiso 1 1 calc R . .
C43 C -0.43342(15) 0.25577(9) 0.28572(8) 0.0431(8) Uani 1 1 d G . .
H43A H -0.4819 0.2202 0.3028 0.052 Uiso 1 1 calc R . .
C44 C -0.45164(15) 0.32346(10) 0.30393(7) 0.0450(8) Uani 1 1 d G . .
H44A H -0.5126 0.3342 0.3334 0.054 Uiso 1 1 calc R . .
C45 C -0.38072(17) 0.37550(7) 0.27898(8) 0.0392(7) Uani 1 1 d G . .
H45A H -0.3932 0.4218 0.2914 0.047 Uiso 1 1 calc R . .
C46 C -0.29158(15) 0.35985(7) 0.23580(8) 0.0290(6) Uani 1 1 d G . .
H46A H -0.2431 0.3954 0.2187 0.035 Uiso 1 1 calc R . .
C51 C -0.16048(15) 0.35046(7) 0.10787(7) 0.0248(6) Uani 1 1 d G . .
C52 C -0.05565(13) 0.39436(8) 0.11713(7) 0.0324(6) Uani 1 1 d G . .
H52A H 0.0157 0.3834 0.1489 0.039 Uiso 1 1 calc R . .
C53 C -0.05524(14) 0.45431(8) 0.07994(8) 0.0382(7) Uani 1 1 d G . .
H53A H 0.0164 0.4843 0.0863 0.046 Uiso 1 1 calc R . .
C54 C -0.15966(17) 0.47035(7) 0.03350(8) 0.0352(7) Uani 1 1 d G . .
H54A H -0.1594 0.5113 0.0081 0.042 Uiso 1 1 calc R . .
C55 C -0.26448(14) 0.42645(9) 0.02425(7) 0.0383(7) Uani 1 1 d G . .
H55A H -0.3358 0.4374 -0.0075 0.046 Uiso 1 1 calc R . .
C56 C -0.26489(13) 0.36651(8) 0.06143(8) 0.0319(6) Uani 1 1 d G . .
H56A H -0.3365 0.3365 0.0551 0.038 Uiso 1 1 calc R . .
C61 C -0.24015(14) 0.20571(7) 0.10614(7) 0.0249(6) Uani 1 1 d G . .
C62 C -0.37231(14) 0.20774(8) 0.08934(8) 0.0315(6) Uani 1 1 d G . .
H62A H -0.4208 0.2439 0.1054 0.038 Uiso 1 1 calc R . .
C63 C -0.43349(11) 0.15690(9) 0.04904(8) 0.0384(7) Uani 1 1 d G . .
H63A H -0.5238 0.1583 0.0376 0.046 Uiso 1 1 calc R . .
C64 C -0.36251(16) 0.10403(8) 0.02553(7) 0.0388(7) Uani 1 1 d G . .
H64A H -0.4043 0.0693 -0.0020 0.047 Uiso 1 1 calc R . .
C65 C -0.23036(16) 0.10200(7) 0.04233(8) 0.0360(7) Uani 1 1 d G . .
H65A H -0.1818 0.0659 0.0263 0.043 Uiso 1 1 calc R . .
C66 C -0.16917(11) 0.15283(8) 0.08264(8) 0.0289(6) Uani 1 1 d G . .
H66A H -0.0789 0.1514 0.0941 0.035 Uiso 1 1 calc R . .
F71 F -0.4477(2) 0.51360(12) 0.57286(11) 0.0812(6) Uani 1 1 d . . .
F72 F -0.4462(2) 0.46198(12) 0.66595(10) 0.0865(7) Uani 1 1 d . . .
F73 F -0.3088(2) 0.54005(11) 0.65475(11) 0.0815(6) Uani 1 1 d . . .
C74 C -0.3712(3) 0.48830(18) 0.62423(16) 0.0531(9) Uani 1 1 d . . .
S75 S -0.26304(8) 0.42415(4) 0.59815(4) 0.04150(19) Uani 1 1 d . . .
O76 O -0.1981(2) 0.40001(11) 0.66091(10) 0.0574(6) Uani 1 1 d . . .
O77 O -0.1863(2) 0.46101(11) 0.55683(10) 0.0525(6) Uani 1 1 d . . .
O78 O -0.3491(2) 0.37408(10) 0.56406(9) 0.0517(6) Uani 1 1 d . . .
F81 F 0.2572(2) 0.41192(13) 0.19461(10) 0.0827(7) Uani 1 1 d . . .
F82 F 0.2738(2) 0.48906(10) 0.12055(11) 0.0927(8) Uani 1 1 d . . .
F83 F 0.4399(2) 0.45207(11) 0.18006(11) 0.0933(8) Uani 1 1 d . . .
C84 C 0.3280(3) 0.43320(18) 0.14901(18) 0.0576(10) Uani 1 1 d . . .
S85 S 0.34210(7) 0.36670(4) 0.08770(4) 0.0416(2) Uani 1 1 d . . .
O86 O 0.4314(2) 0.39253(15) 0.04634(10) 0.0742(8) Uani 1 1 d . . .
O87 O 0.38493(19) 0.30817(11) 0.12800(10) 0.0508(6) Uani 1 1 d . . .
O88 O 0.21130(17) 0.36072(10) 0.05545(8) 0.0407(5) Uani 1 1 d . . .

loop_
_atom_site_aniso_label
_atom_site_aniso_U_11
_atom_site_aniso_U_22
_atom_site_aniso_U_33
_atom_site_aniso_U_23
_atom_site_aniso_U_13
_atom_site_aniso_U_12
Pd 0.02003(10) 0.02428(11) 0.02262(10) 0.00029(8) 0.00319(7) -0.00009(8)
P1 0.0267(4) 0.0294(4) 0.0229(3) -0.0007(3) 0.0033(3) -0.0021(3)
P2 0.0190(4) 0.0238(4) 0.0267(3) -0.0006(3) 0.0041(3) -0.0012(3)
O1 0.0279(11) 0.0286(11) 0.0252(9) 0.0012(9) 0.0047(7) 0.0007(9)
O2 0.0217(11) 0.0378(12) 0.0337(10) 0.0023(9) 0.0048(8) 0.0010(9)
C11 0.0302(16) 0.0297(15) 0.0301(14) 0.0029(12) 0.0078(11) 0.0000(12)
C12 0.063(2) 0.0397(19) 0.0328(15) -0.0019(13) 0.0087(14) -0.0146(16)
C13 0.103(3) 0.053(2) 0.0384(18) 0.0001(16) 0.0259(18) -0.030(2)
C14 0.082(3) 0.045(2) 0.058(2) -0.0018(16) 0.0274(18) -0.0290(19)
C15 0.051(2) 0.0345(18) 0.0422(17) -0.0038(13) 0.0089(14) -0.0086(15)
C16 0.0388(17) 0.0298(16) 0.0281(14) 0.0005(12) 0.0048(11) -0.0021(13)
C21 0.0308(16) 0.0358(17) 0.0237(13) 0.0037(12) 0.0046(11) -0.0047(13)
C22 0.0359(17) 0.056(2) 0.0289(15) -0.0058(13) 0.0043(12) -0.0003(14)
C23 0.0359(18) 0.078(3) 0.0309(15) -0.0061(15) -0.0029(12) -0.0024(17)
C24 0.0326(18) 0.077(3) 0.0356(16) 0.0196(16) 0.0003(13) -0.0002(17)
C25 0.0401(19) 0.045(2) 0.0524(18) 0.0161(15) 0.0062(14) 0.0054(15)
C26 0.0374(18) 0.0353(18) 0.0396(15) 0.0092(13) 0.0015(13) -0.0027(13)
C31 0.0338(17) 0.0391(18) 0.0262(13) -0.0065(12) -0.0048(11) 0.0046(13)
C32 0.0397(18) 0.056(2) 0.0271(15) -0.0087(14) 0.0004(12) 0.0108(15)
C33 0.052(2) 0.086(3) 0.0346(17) -0.0214(18) -0.0053(15) 0.028(2)
C34 0.060(3) 0.065(3) 0.059(2) -0.0360(19) -0.0227(18) 0.030(2)
C35 0.059(2) 0.038(2) 0.075(2) -0.0162(17) -0.0223(19) 0.0035(17)
C36 0.045(2) 0.0340(18) 0.0470(17) -0.0090(14) -0.0044(14) 0.0010(15)
C41 0.0235(14) 0.0309(16) 0.0245(13) -0.0005(11) 0.0030(10) 0.0003(12)
C42 0.0316(16) 0.0335(17) 0.0348(15) 0.0017(12) 0.0082(11) -0.0013(12)
C43 0.0356(17) 0.055(2) 0.0408(16) 0.0097(15) 0.0133(13) -0.0085(15)
C44 0.0347(18) 0.067(2) 0.0352(16) -0.0019(15) 0.0127(13) 0.0106(16)
C45 0.0384(18) 0.047(2) 0.0322(15) -0.0070(13) 0.0044(12) 0.0124(15)
C46 0.0260(15) 0.0351(17) 0.0267(13) -0.0002(11) 0.0062(10) 0.0016(12)
C51 0.0246(14) 0.0244(14) 0.0270(13) -0.0004(11) 0.0099(10) 0.0028(11)
C52 0.0258(15) 0.0292(16) 0.0428(15) 0.0026(12) 0.0073(12) 0.0002(12)
C53 0.0337(17) 0.0296(17) 0.0538(18) 0.0011(13) 0.0155(13) -0.0035(13)
C54 0.0448(18) 0.0266(16) 0.0379(15) 0.0065(12) 0.0195(13) 0.0088(13)
C55 0.0398(18) 0.0413(19) 0.0343(15) 0.0060(13) 0.0061(12) 0.0041(14)
C56 0.0293(15) 0.0308(16) 0.0356(15) 0.0039(12) 0.0040(12) -0.0007(12)
C61 0.0229(14) 0.0261(15) 0.0261(13) 0.0020(10) 0.0043(10) -0.0019(11)
C62 0.0252(15) 0.0344(17) 0.0346(15) -0.0029(12) 0.0024(11) -0.0007(12)
C63 0.0288(16) 0.0433(19) 0.0407(16) 0.0008(13) -0.0054(12) -0.0076(14)
C64 0.0439(19) 0.0356(18) 0.0346(15) -0.0036(13) -0.0045(13) -0.0097(14)
C65 0.049(2) 0.0257(16) 0.0337(15) -0.0027(12) 0.0062(13) -0.0012(13)
C66 0.0292(15) 0.0276(15) 0.0301(14) 0.0004(11) 0.0046(11) -0.0013(12)
F71 0.0637(15) 0.0784(17) 0.1011(16) 0.0093(13) 0.0084(12) 0.0200(12)
F72 0.0842(17) 0.0912(18) 0.0954(15) -0.0082(13) 0.0571(13) -0.0123(13)
F73 0.0809(16) 0.0551(14) 0.1128(16) -0.0358(12) 0.0291(13) -0.0097(12)
C74 0.055(2) 0.049(2) 0.059(2) -0.0078(17) 0.0214(17) -0.0154(18)
S75 0.0458(5) 0.0317(4) 0.0487(4) 0.0005(3) 0.0126(4) -0.0085(4)
O76 0.0631(16) 0.0433(14) 0.0627(14) 0.0087(11) -0.0048(11) -0.0089(12)
O77 0.0535(14) 0.0423(14) 0.0670(13) 0.0036(11) 0.0288(11) -0.0094(11)
O78 0.0644(15) 0.0351(13) 0.0553(12) -0.0029(10) 0.0063(10) -0.0147(11)
F81 0.0814(17) 0.1028(19) 0.0653(13) -0.0222(13) 0.0148(12) 0.0001(14)
F82 0.1073(18) 0.0456(13) 0.1088(17) -0.0026(12) -0.0527(14) 0.0188(12)
F83 0.0706(15) 0.0843(17) 0.1097(17) 0.0105(14) -0.0512(13) -0.0210(13)
C84 0.047(2) 0.050(2) 0.069(2) 0.0096(18) -0.0184(19) -0.0034(17)
S85 0.0267(4) 0.0501(5) 0.0491(4) 0.0183(4) 0.0091(3) 0.0017(3)
O86 0.0340(13) 0.121(2) 0.0708(15) 0.0439(15) 0.0189(11) -0.0060(14)
O87 0.0390(13) 0.0485(14) 0.0664(14) 0.0223(11) 0.0130(10) 0.0151(10)
O88 0.0295(12) 0.0432(13) 0.0495(11) 0.0071(9) 0.0048(9) -0.0031(9)

loop_
_atom_type_symbol
_atom_type_description
_atom_type_scat_dispersion_real
_atom_type_scat_dispersion_imag
_atom_type_scat_source
C C 0.0033 0.0016 'International Tables Vol C Tables 4.2.6.8 and 6.1.1.4'
H H 0.0000 0.0000 'International Tables Vol C Tables 4.2.6.8 and 6.1.1.4'
O O 0.0106 0.0060 'International Tables Vol C Tables 4.2.6.8 and 6.1.1.4'
F F 0.0171 0.0103 'International Tables Vol C Tables 4.2.6.8 and 6.1.1.4'
P P 0.1023 0.0942 'International Tables Vol C Tables 4.2.6.8 and 6.1.1.4'
S S 0.1246 0.1234 'International Tables Vol C Tables 4.2.6.8 and 6.1.1.4'
Pd Pd -0.9988 1.0072 'International Tables Vol C Tables 4.2.6.8 and 6.1.1.4'

loop_
_geom_angle_atom_site_label_1
_geom_angle_atom_site_label_2
_geom_angle_atom_site_label_3
_geom_angle
_geom_angle_site_symmetry_1
_geom_angle_site_symmetry_3
_geom_angle_publ_flag
O2 Pd O1 87.06(7) . . ?
O2 Pd P1 91.69(5) . . ?
O1 Pd P1 177.02(5) . . ?
O2 Pd P2 173.08(5) . . ?
O1 Pd P2 86.40(5) . . ?
P1 Pd P2 94.94(2) . . ?
C31 P1 C11 111.72(9) . . ?
C31 P1 C21 105.65(8) . . ?
C11 P1 C21 102.21(9) . . ?
C31 P1 Pd 112.69(6) . . ?
C11 P1 Pd 111.77(6) . . ?
C21 P1 Pd 112.17(6) . . ?
C41 P2 C61 104.27(8) . . ?
C41 P2 C51 104.33(8) . . ?
C61 P2 C51 107.95(8) . . ?
C41 P2 Pd 124.14(6) . . ?
C61 P2 Pd 110.31(6) . . ?
C51 P2 Pd 104.91(6) . . ?
C12 C11 C16 120.0 . . ?
C12 C11 P1 120.16(9) . . ?
C16 C11 P1 119.83(9) . . ?
C11 C12 C13 120.0 . . ?
C12 C13 C14 120.0 . . ?
C15 C14 C13 120.0 . . ?
C14 C15 C16 120.0 . . ?
C15 C16 C11 120.0 . . ?
C22 C21 C26 120.0 . . ?
C22 C21 P1 122.19(10) . . ?
C26 C21 P1 117.74(10) . . ?
C21 C22 C23 120.0 . . ?
C24 C23 C22 120.0 . . ?
C23 C24 C25 120.0 . . ?
C26 C25 C24 120.0 . . ?
C25 C26 C21 120.0 . . ?
C32 C31 C36 120.0 . . ?
C32 C31 P1 123.39(11) . . ?
C36 C31 P1 116.58(11) . . ?
C31 C32 C33 120.0 . . ?
C34 C33 C32 120.0 . . ?
C33 C34 C35 120.0 . . ?
C36 C35 C34 120.0 . . ?
C35 C36 C31 120.0 . . ?
C42 C41 C46 120.0 . . ?
C42 C41 P2 120.54(10) . . ?
C46 C41 P2 119.41(10) . . ?
C43 C42 C41 120.0 . . ?
C42 C43 C44 120.0 . . ?
C45 C44 C43 120.0 . . ?
C46 C45 C44 120.0 . . ?
C45 C46 C41 120.0 . . ?
C52 C51 C56 120.0 . . ?
C52 C51 P2 119.64(9) . . ?
C56 C51 P2 120.35(9) . . ?
C53 C52 C51 120.0 . . ?
C52 C53 C54 120.0 . . ?
C55 C54 C53 120.0 . . ?
C54 C55 C56 120.0 . . ?
C55 C56 C51 120.0 . . ?
C62 C61 C66 120.0 . . ?
C62 C61 P2 119.38(9) . . ?
C66 C61 P2 120.61(9) . . ?
C63 C62 C61 120.0 . . ?
C62 C63 C64 120.0 . . ?
C65 C64 C63 120.0 . . ?
C66 C65 C64 120.0 . . ?
C65 C66 C61 120.0 . . ?
F73 C74 F72 107.5(3) . . ?
F73 C74 F71 107.5(3) . . ?
F72 C74 F71 106.8(3) . . ?
F73 C74 S75 111.8(2) . . ?
F72 C74 S75 111.2(2) . . ?
F71 C74 S75 111.8(2) . . ?
O77 S75 O76 116.01(14) . . ?
O77 S75 O78 115.30(12) . . ?
O76 S75 O78 113.53(13) . . ?
O77 S75 C74 104.03(14) . . ?
O76 S75 C74 102.45(15) . . ?
O78 S75 C74 103.09(15) . . ?
F83 C84 F81 107.6(3) . . ?
F83 C84 F82 106.8(3) . . ?
F81 C84 F82 108.2(3) . . ?
F83 C84 S85 112.5(3) . . ?
F81 C84 S85 110.6(2) . . ?
F82 C84 S85 111.0(2) . . ?
O86 S85 O87 115.40(14) . . ?
O86 S85 O88 114.91(12) . . ?
O87 S85 O88 113.77(12) . . ?
O86 S85 C84 105.26(18) . . ?
O87 S85 C84 103.08(14) . . ?
O88 S85 C84 102.25(14) . . ?

loop_
_geom_bond_atom_site_label_1
_geom_bond_atom_site_label_2
_geom_bond_distance
_geom_bond_site_symmetry_2
_geom_bond_publ_flag
Pd O2 2.1186(18) . ?
Pd O1 2.1300(17) . ?
Pd P1 2.2498(6) . ?
Pd P2 2.2772(7) . ?
P1 C31 1.8053(15) . ?
P1 C11 1.8058(14) . ?
P1 C21 1.8197(13) . ?
P2 C41 1.8162(13) . ?
P2 C61 1.8173(12) . ?
P2 C51 1.8226(13) . ?
C11 C12 1.3900 . ?
C11 C16 1.3900 . ?
C12 C13 1.3900 . ?
C13 C14 1.3900 . ?
C14 C15 1.3900 . ?
C15 C16 1.3900 . ?
C21 C22 1.3900 . ?
C21 C26 1.3900 . ?
C22 C23 1.3900 . ?
C23 C24 1.3900 . ?
C24 C25 1.3900 . ?
C25 C26 1.3900 . ?
C31 C32 1.3900 . ?
C31 C36 1.3900 . ?
C32 C33 1.3900 . ?
C33 C34 1.3900 . ?
C34 C35 1.3900 . ?
C35 C36 1.3900 . ?
C41 C42 1.3900 . ?
C41 C46 1.3900 . ?
C42 C43 1.3900 . ?
C43 C44 1.3900 . ?
C44 C45 1.3900 . ?
C45 C46 1.3900 . ?
C51 C52 1.3900 . ?
C51 C56 1.3900 . ?
C52 C53 1.3900 . ?
C53 C54 1.3900 . ?
C54 C55 1.3900 . ?
C55 C56 1.3900 . ?
C61 C62 1.3900 . ?
C61 C66 1.3900 . ?
C62 C63 1.3900 . ?
C63 C64 1.3900 . ?
C64 C65 1.3900 . ?
C65 C66 1.3900 . ?
F71 C74 1.329(4) . ?
F72 C74 1.326(3) . ?
F73 C74 1.316(3) . ?
C74 S75 1.811(4) . ?
S75 O77 1.425(2) . ?
S75 O76 1.444(2) . ?
S75 O78 1.447(2) . ?
F81 C84 1.320(4) . ?
F82 C84 1.327(4) . ?
F83 C84 1.317(3) . ?
C84 S85 1.812(4) . ?
S85 O86 1.423(2) . ?
S85 O87 1.4421(19) . ?
S85 O88 1.4527(18) . ?
